data_7158478
loop_
_publ_author_name
'Hao, Di'
'Yang, Zhen'
'Liu, Yali'
'Li, Yang'
'Li, Chuntian'
'Gu, Yanlong'
'Vaccaro, Luigi'
'Liu, Jichang'
'Liu, Ping'

_publ_section_title
;
 Pd-Catalyzed direct C-H arylation of pyrrolo[1,2-<i>a</i>]quinoxalines.
;
_journal_issue 4
_journal_name_full 'Organic &amp; biomolecular chemistry'
_journal_page_first 847
_journal_page_last 851
_journal_paper_doi 10.1039/d1ob02248b
_journal_volume 20
_journal_year 2022
_chemical_formula_moiety 'C24 H18 N2'
_chemical_formula_sum 'C24 H18 N2'
_chemical_formula_weight 334.40
_space_group_crystal_system monoclinic
_space_group_IT_number 14
_space_group_name_Hall '-P 2yn'
_space_group_name_H-M_alt 'P 1 21/n 1'
_atom_sites_solution_hydrogens geom
_atom_sites_solution_primary dual
_audit_creation_date 2021-06-28
_audit_creation_method
;
Olex2 1.2
(compiled 2018.05.29 svn.r3508 for OlexSys, GUI svn.r5506)
;
_audit_update_record
;
2021-09-24 deposited with the CCDC.	2021-12-22 downloaded from the CCDC.
;
_cell_angle_alpha 90
_cell_angle_beta 93.250(2)
_cell_angle_gamma 90
_cell_formula_units_Z 4
_cell_length_a 7.0437(2)
_cell_length_b 9.6990(3)
_cell_length_c 25.3194(7)
_cell_measurement_reflns_used 6116
_cell_measurement_temperature 173(2)
_cell_measurement_theta_max 68.14
_cell_measurement_theta_min 4.88
_cell_volume 1726.96(9)
_computing_cell_refinement 'SAINT V8.38A (?, 2016)'
_computing_data_reduction 'SAINT V8.38A (?, 2016)'
_computing_molecular_graphics 'Olex2 (Dolomanov et al., 2009)'
_computing_publication_material 'Olex2 (Dolomanov et al., 2009)'
_computing_structure_refinement 'ShelXL (Sheldrick, 2015)'
_computing_structure_solution 'ShelXT (Sheldrick, 2015)'
_diffrn_ambient_temperature 173.0
_diffrn_measured_fraction_theta_full 0.998
_diffrn_measured_fraction_theta_max 0.997
_diffrn_measurement_device_type 'Bruker D8 Venture'
_diffrn_measurement_method '\f and \w scans'
_diffrn_radiation_monochromator graphite
_diffrn_radiation_type CuK\a
_diffrn_radiation_wavelength 1.54178
_diffrn_reflns_av_R_equivalents 0.0615
_diffrn_reflns_av_unetI/netI 0.0391
_diffrn_reflns_Laue_measured_fraction_full 0.998
_diffrn_reflns_Laue_measured_fraction_max 0.997
_diffrn_reflns_limit_h_max 8
_diffrn_reflns_limit_h_min -8
_diffrn_reflns_limit_k_max 11
_diffrn_reflns_limit_k_min -11
_diffrn_reflns_limit_l_max 30
_diffrn_reflns_limit_l_min -29
_diffrn_reflns_number 16835
_diffrn_reflns_point_group_measured_fraction_full 0.998
_diffrn_reflns_point_group_measured_fraction_max 0.997
_diffrn_reflns_theta_full 67.679
_diffrn_reflns_theta_max 68.219
_diffrn_reflns_theta_min 3.497
_diffrn_standards_number 0
_exptl_absorpt_coefficient_mu 0.583
_exptl_absorpt_correction_T_max 0.7531
_exptl_absorpt_correction_T_min 0.6457
_exptl_absorpt_correction_type multi-scan
_exptl_absorpt_process_details
'SADABS-2016/2 (Bruker,2016/2) was used for absorption correction. wR2(int) was 0.1187 before and 0.0650 after correction. The Ratio of minimum to maximum transmission is 0.8574. The \l/2 correction factor is Not present.'
_exptl_crystal_density_diffrn 1.286
_exptl_crystal_description block
_exptl_crystal_F_000 704
_exptl_crystal_size_max 0.25
_exptl_crystal_size_mid 0.23
_exptl_crystal_size_min 0.21
_refine_diff_density_max 0.198
_refine_diff_density_min -0.192
_refine_diff_density_rms 0.038
_refine_ls_extinction_method none
_refine_ls_goodness_of_fit_ref 1.067
_refine_ls_hydrogen_treatment constr
_refine_ls_matrix_type full
_refine_ls_number_parameters 236
_refine_ls_number_reflns 3162
_refine_ls_number_restraints 0
_refine_ls_restrained_S_all 1.067
_refine_ls_R_factor_all 0.0560
_refine_ls_R_factor_gt 0.0438
_refine_ls_shift/su_max 0.000
_refine_ls_shift/su_mean 0.000
_refine_ls_structure_factor_coef Fsqd
_refine_ls_weighting_details 'w=1/[\s^2^(Fo^2^)+(0.0481P)^2^+0.3674P] where P=(Fo^2^+2Fc^2^)/3'
_refine_ls_weighting_scheme calc
_refine_ls_wR_factor_gt 0.1049
_refine_ls_wR_factor_ref 0.1129
_reflns_Friedel_coverage 0.000
_reflns_number_gt 2558
_reflns_number_total 3162
_reflns_threshold_expression 'I > 2\s(I)'
_cod_data_source_file d1ob02248b2.cif
_cod_data_source_block 11_CCDC2
_cod_depositor_comments 'Adding full bibliography for 7158476--7158478.cif.'
_cod_database_code 7158478
_shelx_shelxl_version_number 2018/3
_shelx_space_group_comment
;
The symmetry employed for this shelxl refinement is uniquely defined
by the following loop, which should always be used as a source of
symmetry information in preference to the above space-group names.
They are only intended as comments.
;
_shelx_estimated_absorpt_t_max 0.887
_shelx_estimated_absorpt_t_min 0.868
_olex2_refinement_description
;
1. Fixed Uiso
 At 1.2 times of:
  All C(H) groups
 At 1.5 times of:
  All C(H,H,H) groups
2.a Aromatic/amide H refined with riding coordinates:
 C10(H10), C17(H17), C2(H2), C9(H9), C16(H16), C13(H13), C6(H6), C21(H21),
 C22(H22), C14(H14), C3(H3), C24(H24), C5(H5), C23(H23), C4(H4)
2.b Idealised Me refined as rotating group:
 C18(H18A,H18B,H18C)
;
_olex2_submission_special_instructions 'No special instructions were received'

loop_
_space_group_symop_operation_xyz
'x, y, z'
'-x+1/2, y+1/2, -z+1/2'
'-x, -y, -z'
'x-1/2, -y-1/2, z-1/2'

loop_
_atom_site_label
_atom_site_type_symbol
_atom_site_fract_x
_atom_site_fract_y
_atom_site_fract_z
_atom_site_U_iso_or_equiv
_atom_site_adp_type
_atom_site_occupancy
_atom_site_site_symmetry_order
_atom_site_calc_flag
_atom_site_refinement_flags_posn
_atom_site_refinement_flags_adp
_atom_site_refinement_flags_occupancy
_atom_site_disorder_assembly
_atom_site_disorder_group
N2 N 0.59537(19) 0.29725(12) 0.39003(5) 0.0292(3) Uani 1 1 d . . . . .
N1 N 0.8885(2) 0.21899(13) 0.32506(5) 0.0360(3) Uani 1 1 d . . . . .
C20 C 0.5928(2) 0.16235(15) 0.36860(6) 0.0308(3) Uani 1 1 d . . . . .
C12 C 0.3344(2) 0.29587(16) 0.45631(6) 0.0323(4) Uani 1 1 d . . . . .
C1 C 1.0076(2) 0.44784(16) 0.31835(6) 0.0333(4) Uani 1 1 d . . . . .
C8 C 0.7263(2) 0.39382(16) 0.37258(6) 0.0314(3) Uani 1 1 d . . . . .
C11 C 0.4789(2) 0.36138(16) 0.42472(6) 0.0320(3) Uani 1 1 d . . . . .
C19 C 0.7499(2) 0.12619(16) 0.33924(6) 0.0337(4) Uani 1 1 d . . . . .
C7 C 0.8701(2) 0.34825(16) 0.33890(6) 0.0322(4) Uani 1 1 d . . . . .
C10 C 0.5365(2) 0.49740(16) 0.42838(6) 0.0354(4) Uani 1 1 d . . . . .
H10 H 0.480414 0.566049 0.449266 0.043 Uiso 1 1 calc R . . . .
C17 C 0.3776(2) 0.18658(17) 0.49095(6) 0.0360(4) Uani 1 1 d . . . . .
H17 H 0.499480 0.144538 0.491278 0.043 Uiso 1 1 calc R . . . .
C2 C 1.1958(2) 0.40796(18) 0.31398(6) 0.0368(4) Uani 1 1 d . . . . .
H2 H 1.236290 0.319434 0.326084 0.044 Uiso 1 1 calc R . . . .
C9 C 0.6893(2) 0.51838(16) 0.39672(6) 0.0349(4) Uani 1 1 d . . . . .
H9 H 0.755885 0.602495 0.392477 0.042 Uiso 1 1 calc R . . . .
C16 C 0.2441(3) 0.13891(17) 0.52485(6) 0.0394(4) Uani 1 1 d . . . . .
H16 H 0.276439 0.064821 0.548201 0.047 Uiso 1 1 calc R . . . .
C13 C 0.1538(2) 0.35399(18) 0.45655(6) 0.0370(4) Uani 1 1 d . . . . .
H13 H 0.120926 0.428112 0.433268 0.044 Uiso 1 1 calc R . . . .
C6 C 0.9510(3) 0.57768(17) 0.30010(7) 0.0417(4) Uani 1 1 d . . . . .
H6 H 0.823124 0.606634 0.302985 0.050 Uiso 1 1 calc R . . . .
C21 C 0.4434(2) 0.07013(17) 0.37317(6) 0.0358(4) Uani 1 1 d . . . . .
H21 H 0.334270 0.096681 0.391075 0.043 Uiso 1 1 calc R . . . .
C22 C 0.4544(3) -0.06050(17) 0.35154(7) 0.0415(4) Uani 1 1 d . . . . .
H22 H 0.351670 -0.123042 0.354328 0.050 Uiso 1 1 calc R . . . .
C14 C 0.0211(3) 0.30492(19) 0.49040(6) 0.0412(4) Uani 1 1 d . . . . .
H14 H -0.101704 0.345687 0.489673 0.049 Uiso 1 1 calc R . . . .
C3 C 1.3243(3) 0.49597(19) 0.29219(6) 0.0411(4) Uani 1 1 d . . . . .
H3 H 1.452887 0.468144 0.289925 0.049 Uiso 1 1 calc R . . . .
C24 C 0.7588(3) -0.00834(17) 0.31943(7) 0.0412(4) Uani 1 1 d . . . . .
H24 H 0.866837 -0.036084 0.301257 0.049 Uiso 1 1 calc R . . . .
C15 C 0.0639(3) 0.19752(18) 0.52530(6) 0.0404(4) Uani 1 1 d . . . . .
C5 C 1.0799(3) 0.66492(18) 0.27775(7) 0.0481(5) Uani 1 1 d . . . . .
H5 H 1.039555 0.753054 0.265162 0.058 Uiso 1 1 calc R . . . .
C23 C 0.6141(3) -0.10101(17) 0.32583(7) 0.0446(4) Uani 1 1 d . . . . .
H23 H 0.623422 -0.192371 0.312691 0.054 Uiso 1 1 calc R . . . .
C4 C 1.2667(3) 0.62471(19) 0.27362(7) 0.0460(4) Uani 1 1 d . . . . .
H4 H 1.354710 0.684661 0.258204 0.055 Uiso 1 1 calc R . . . .
C18 C -0.0762(3) 0.1500(2) 0.56401(8) 0.0557(5) Uani 1 1 d . . . . .
H18A H -0.072648 0.049157 0.566532 0.084 Uiso 1 1 calc GR . . . .
H18B H -0.204408 0.179630 0.551895 0.084 Uiso 1 1 calc GR . . . .
H18C H -0.043101 0.190065 0.598843 0.084 Uiso 1 1 calc GR . . . .

loop_
_atom_site_aniso_label
_atom_site_aniso_U_11
_atom_site_aniso_U_22
_atom_site_aniso_U_33
_atom_site_aniso_U_23
_atom_site_aniso_U_13
_atom_site_aniso_U_12
N2 0.0335(7) 0.0260(6) 0.0280(6) -0.0030(5) 0.0004(5) 0.0009(5)
N1 0.0383(8) 0.0329(7) 0.0371(7) -0.0016(6) 0.0049(6) 0.0026(6)
C20 0.0377(9) 0.0265(8) 0.0280(7) -0.0017(6) -0.0005(6) 0.0016(6)
C12 0.0366(9) 0.0313(8) 0.0289(7) -0.0065(6) 0.0008(6) 0.0012(7)
C1 0.0386(9) 0.0335(8) 0.0279(7) -0.0023(6) 0.0020(6) -0.0001(7)
C8 0.0340(8) 0.0301(8) 0.0299(7) -0.0005(6) 0.0009(6) -0.0006(7)
C11 0.0346(9) 0.0329(8) 0.0285(7) -0.0042(6) 0.0006(6) 0.0041(7)
C19 0.0389(9) 0.0295(8) 0.0328(7) -0.0003(6) 0.0025(7) 0.0029(7)
C7 0.0357(9) 0.0311(8) 0.0293(7) -0.0009(6) -0.0010(6) 0.0028(7)
C10 0.0444(10) 0.0305(8) 0.0316(7) -0.0072(6) 0.0033(7) 0.0028(7)
C17 0.0387(9) 0.0337(8) 0.0354(8) -0.0023(6) 0.0012(7) 0.0035(7)
C2 0.0402(9) 0.0387(9) 0.0312(8) -0.0003(6) -0.0007(7) 0.0003(7)
C9 0.0419(9) 0.0292(8) 0.0335(8) -0.0035(6) 0.0005(7) -0.0026(7)
C16 0.0491(10) 0.0345(9) 0.0346(8) 0.0007(7) 0.0014(7) -0.0020(8)
C13 0.0402(9) 0.0395(9) 0.0311(8) -0.0029(7) 0.0017(7) 0.0032(7)
C6 0.0474(10) 0.0346(9) 0.0438(9) 0.0000(7) 0.0083(8) 0.0031(8)
C21 0.0410(9) 0.0339(9) 0.0326(8) -0.0037(6) 0.0032(7) -0.0014(7)
C22 0.0514(11) 0.0326(9) 0.0405(9) -0.0026(7) 0.0043(8) -0.0073(8)
C14 0.0361(9) 0.0510(10) 0.0365(8) -0.0057(7) 0.0018(7) 0.0045(8)
C3 0.0364(9) 0.0508(10) 0.0360(8) -0.0030(7) 0.0013(7) -0.0046(8)
C24 0.0496(11) 0.0323(9) 0.0425(9) -0.0042(7) 0.0095(8) 0.0065(8)
C15 0.0429(10) 0.0446(10) 0.0338(8) -0.0061(7) 0.0035(7) -0.0085(8)
C5 0.0646(13) 0.0324(9) 0.0483(10) 0.0040(8) 0.0113(9) 0.0008(9)
C23 0.0609(12) 0.0278(9) 0.0460(9) -0.0068(7) 0.0091(9) 0.0014(8)
C4 0.0549(12) 0.0453(10) 0.0385(9) -0.0026(7) 0.0072(8) -0.0149(9)
C18 0.0533(12) 0.0682(13) 0.0462(10) 0.0012(9) 0.0099(9) -0.0124(10)

loop_
_atom_type_symbol
_atom_type_description
_atom_type_scat_dispersion_real
_atom_type_scat_dispersion_imag
_atom_type_scat_source
C C 0.0181 0.0091 'International Tables Vol C Tables 4.2.6.8 and 6.1.1.4'
H H 0.0000 0.0000 'International Tables Vol C Tables 4.2.6.8 and 6.1.1.4'
N N 0.0311 0.0180 'International Tables Vol C Tables 4.2.6.8 and 6.1.1.4'

loop_
_geom_angle_atom_site_label_1
_geom_angle_atom_site_label_2
_geom_angle_atom_site_label_3
_geom_angle
_geom_angle_site_symmetry_1
_geom_angle_site_symmetry_3
_geom_angle_publ_flag
C8 N2 C20 119.38(12) . . ?
C11 N2 C20 131.57(13) . . ?
C11 N2 C8 108.89(12) . . ?
C7 N1 C19 117.96(14) . . ?
C19 C20 N2 115.96(14) . . ?
C21 C20 N2 123.76(14) . . ?
C21 C20 C19 120.21(14) . . ?
C17 C12 C11 122.35(15) . . ?
C13 C12 C11 119.17(15) . . ?
C13 C12 C17 118.06(15) . . ?
C2 C1 C7 119.40(15) . . ?
C2 C1 C6 118.80(15) . . ?
C6 C1 C7 121.68(15) . . ?
N2 C8 C7 118.79(13) . . ?
C9 C8 N2 107.46(13) . . ?
C9 C8 C7 133.59(15) . . ?
N2 C11 C12 127.12(14) . . ?
C10 C11 N2 106.84(14) . . ?
C10 C11 C12 125.75(14) . . ?
N1 C19 C20 123.93(14) . . ?
N1 C19 C24 117.64(14) . . ?
C24 C19 C20 118.21(15) . . ?
N1 C7 C1 116.94(14) . . ?
N1 C7 C8 122.62(15) . . ?
C8 C7 C1 120.44(14) . . ?
C11 C10 H10 125.2 . . ?
C11 C10 C9 109.52(14) . . ?
C9 C10 H10 125.2 . . ?
C12 C17 H17 119.7 . . ?
C16 C17 C12 120.65(16) . . ?
C16 C17 H17 119.7 . . ?
C1 C2 H2 119.7 . . ?
C3 C2 C1 120.57(16) . . ?
C3 C2 H2 119.7 . . ?
C8 C9 C10 107.28(14) . . ?
C8 C9 H9 126.4 . . ?
C10 C9 H9 126.4 . . ?
C17 C16 H16 119.4 . . ?
C17 C16 C15 121.29(16) . . ?
C15 C16 H16 119.4 . . ?
C12 C13 H13 119.6 . . ?
C14 C13 C12 120.79(16) . . ?
C14 C13 H13 119.6 . . ?
C1 C6 H6 119.8 . . ?
C5 C6 C1 120.40(17) . . ?
C5 C6 H6 119.8 . . ?
C20 C21 H21 120.1 . . ?
C22 C21 C20 119.75(16) . . ?
C22 C21 H21 120.1 . . ?
C21 C22 H22 119.7 . . ?
C21 C22 C23 120.64(17) . . ?
C23 C22 H22 119.7 . . ?
C13 C14 H14 119.3 . . ?
C13 C14 C15 121.38(17) . . ?
C15 C14 H14 119.3 . . ?
C2 C3 H3 119.8 . . ?
C2 C3 C4 120.39(17) . . ?
C4 C3 H3 119.8 . . ?
C19 C24 H24 119.4 . . ?
C23 C24 C19 121.19(16) . . ?
C23 C24 H24 119.4 . . ?
C16 C15 C18 120.89(17) . . ?
C14 C15 C16 117.83(16) . . ?
C14 C15 C18 121.23(17) . . ?
C6 C5 H5 119.8 . . ?
C4 C5 C6 120.49(17) . . ?
C4 C5 H5 119.8 . . ?
C22 C23 H23 120.1 . . ?
C24 C23 C22 119.73(15) . . ?
C24 C23 H23 120.1 . . ?
C3 C4 H4 120.3 . . ?
C5 C4 C3 119.35(17) . . ?
C5 C4 H4 120.3 . . ?
C15 C18 H18A 109.5 . . ?
C15 C18 H18B 109.5 . . ?
C15 C18 H18C 109.5 . . ?
H18A C18 H18B 109.5 . . ?
H18A C18 H18C 109.5 . . ?
H18B C18 H18C 109.5 . . ?

loop_
_geom_bond_atom_site_label_1
_geom_bond_atom_site_label_2
_geom_bond_distance
_geom_bond_site_symmetry_2
_geom_bond_publ_flag
N2 C20 1.4161(19) . ?
N2 C8 1.403(2) . ?
N2 C11 1.3831(19) . ?
N1 C19 1.390(2) . ?
N1 C7 1.310(2) . ?
C20 C19 1.412(2) . ?
C20 C21 1.391(2) . ?
C12 C11 1.474(2) . ?
C12 C17 1.398(2) . ?
C12 C13 1.392(2) . ?
C1 C7 1.483(2) . ?
C1 C2 1.391(2) . ?
C1 C6 1.392(2) . ?
C8 C7 1.431(2) . ?
C8 C9 1.385(2) . ?
C11 C10 1.382(2) . ?
C19 C24 1.401(2) . ?
C10 H10 0.9500 . ?
C10 C9 1.393(2) . ?
C17 H17 0.9500 . ?
C17 C16 1.388(2) . ?
C2 H2 0.9500 . ?
C2 C3 1.382(2) . ?
C9 H9 0.9500 . ?
C16 H16 0.9500 . ?
C16 C15 1.392(3) . ?
C13 H13 0.9500 . ?
C13 C14 1.388(2) . ?
C6 H6 0.9500 . ?
C6 C5 1.385(3) . ?
C21 H21 0.9500 . ?
C21 C22 1.384(2) . ?
C22 H22 0.9500 . ?
C22 C23 1.388(3) . ?
C14 H14 0.9500 . ?
C14 C15 1.388(3) . ?
C3 H3 0.9500 . ?
C3 C4 1.387(3) . ?
C24 H24 0.9500 . ?
C24 C23 1.375(3) . ?
C15 C18 1.502(2) . ?
C5 H5 0.9500 . ?
C5 C4 1.382(3) . ?
C23 H23 0.9500 . ?
C4 H4 0.9500 . ?
C18 H18A 0.9800 . ?
C18 H18B 0.9800 . ?
C18 H18C 0.9800 . ?
